data_4033644
loop_
_publ_author_name
'Zatsikha, Yuriy V.'
'Shamova, Liliya I.'
'Blesener, Tanner S.'
'Kuzmin, Ilya A.'
'Germanov, Yaroslaw V.'
'Herbert, David E.'
'Nemykin, Victor N.'

_publ_section_title
;
 Development of a Class of Easily Scalable, Electron-Deficient,
 Core-Extended Benzo-Fused Azadipyrromethene Derivatives
 (&quot;MB-DIPY&quot;).
;
_journal_name_full 'The Journal of organic chemistry'
_journal_paper_doi 10.1021/acs.joc.9b02074
_journal_year 2019
_chemical_formula_sum 'C17 H12 B F2 N O3'
_chemical_formula_weight 327.09
_space_group_crystal_system triclinic
_space_group_IT_number 2
_space_group_name_Hall '-P 1'
_space_group_name_H-M_alt 'P -1'
_symmetry_space_group_name_Hall '-P 1'
_symmetry_space_group_name_H-M 'P -1'
_atom_sites_solution_hydrogens geom
_audit_creation_method SHELXL-2017/1
_cell_angle_alpha 83.268(9)
_cell_angle_beta 76.710(9)
_cell_angle_gamma 85.528(9)
_cell_formula_units_Z 4
_cell_length_a 7.3366(19)
_cell_length_b 14.047(4)
_cell_length_c 14.462(4)
_cell_measurement_reflns_used 1756
_cell_measurement_temperature 150(2)
_cell_measurement_theta_max 22.98
_cell_measurement_theta_min 2.86
_cell_volume 1438.5(7)
_computing_cell_refinement 'Bruker SAINT'
_computing_data_collection 'Bruker APEX3'
_computing_data_reduction 'Bruker SAINT'
_computing_molecular_graphics 'Bruker SHELXTL'
_computing_publication_material 'Bruker SHELXTL'
_computing_structure_refinement 'SHELXL-2017/1 (Sheldrick, 2017)'
_computing_structure_solution 'SHELXS-97 (Sheldrick 2008)'
_diffrn_ambient_temperature 150(2)
_diffrn_measured_fraction_theta_full 0.990
_diffrn_measured_fraction_theta_max 0.949
_diffrn_measurement_device_type 'Bruker D8 QUEST ECO CMOS'
_diffrn_measurement_method '\w scans'
_diffrn_radiation_monochromator 'TRIUMPH curved--crystal'
_diffrn_radiation_type MoK\a
_diffrn_radiation_wavelength 0.71073
_diffrn_reflns_av_R_equivalents 0.1312
_diffrn_reflns_av_unetI/netI 0.1432
_diffrn_reflns_Laue_measured_fraction_full 0.990
_diffrn_reflns_Laue_measured_fraction_max 0.949
_diffrn_reflns_limit_h_max 8
_diffrn_reflns_limit_h_min -8
_diffrn_reflns_limit_k_max 16
_diffrn_reflns_limit_k_min -16
_diffrn_reflns_limit_l_max 17
_diffrn_reflns_limit_l_min -16
_diffrn_reflns_number 15437
_diffrn_reflns_point_group_measured_fraction_full 0.990
_diffrn_reflns_point_group_measured_fraction_max 0.949
_diffrn_reflns_theta_full 24.882
_diffrn_reflns_theta_max 24.882
_diffrn_reflns_theta_min 2.857
_diffrn_source 'fine-focus tube'
_exptl_absorpt_coefficient_mu 0.119
_exptl_absorpt_correction_T_max 0.7451
_exptl_absorpt_correction_T_min 0.6269
_exptl_absorpt_correction_type multi-scan
_exptl_absorpt_process_details 'SADABS V2014/5 (Bruker AXS Inc.)'
_exptl_crystal_colour black
_exptl_crystal_density_diffrn 1.510
_exptl_crystal_description block
_exptl_crystal_F_000 672
_exptl_crystal_size_max 0.100
_exptl_crystal_size_mid 0.080
_exptl_crystal_size_min 0.050
_refine_diff_density_max 0.394
_refine_diff_density_min -0.398
_refine_diff_density_rms 0.091
_refine_ls_extinction_method none
_refine_ls_goodness_of_fit_ref 1.546
_refine_ls_hydrogen_treatment constr
_refine_ls_matrix_type full
_refine_ls_number_parameters 436
_refine_ls_number_reflns 4921
_refine_ls_number_restraints 0
_refine_ls_restrained_S_all 1.546
_refine_ls_R_factor_all 0.1836
_refine_ls_R_factor_gt 0.1067
_refine_ls_shift/su_max 0.000
_refine_ls_shift/su_mean 0.000
_refine_ls_structure_factor_coef Fsqd
_refine_ls_weighting_details 'w=1/[\s^2^(Fo^2^)+(0.0237P)^2^+4.2466P] where P=(Fo^2^+2Fc^2^)/3'
_refine_ls_weighting_scheme calc
_refine_ls_wR_factor_gt 0.2231
_refine_ls_wR_factor_ref 0.2420
_reflns_Friedel_coverage 0.000
_reflns_number_gt 2732
_reflns_number_total 4921
_reflns_threshold_expression 'I > 2\s(I)'
_cod_data_source_file jo9b02074_si_002.cif
_cod_data_source_block 7b
_cod_original_cell_volume 1438.4(6)
_cod_database_code 4033644
_shelx_shelxl_version_number 2017/1
_shelx_space_group_comment
; 
The symmetry employed for this shelxl refinement is uniquely defined 
by the following loop, which should always be used as a source of 
symmetry information in preference to the above space-group names. 
They are only intended as comments. 
;
_shelx_estimated_absorpt_t_min 0.988
_shelx_estimated_absorpt_t_max 0.994

loop_
_space_group_symop_operation_xyz
'x, y, z'
'-x, -y, -z'

loop_
_atom_site_label
_atom_site_type_symbol
_atom_site_fract_x
_atom_site_fract_y
_atom_site_fract_z
_atom_site_U_iso_or_equiv
_atom_site_adp_type
_atom_site_occupancy
_atom_site_site_symmetry_order
_atom_site_calc_flag
_atom_site_refinement_flags_posn
_atom_site_refinement_flags_adp
B1 B 0.2473(16) 0.6321(8) 0.7483(7) 0.026(3) Uani 1 1 d . .
B2 B 0.2723(13) 0.9517(8) 0.2106(6) 0.021(2) Uani 1 1 d . .
C1 C 0.2761(12) 0.8206(6) 0.7244(6) 0.020(2) Uani 1 1 d . .
C2 C 0.2760(12) 0.8936(6) 0.6415(6) 0.022(2) Uani 1 1 d . .
C3 C 0.2790(12) 0.9920(6) 0.6346(6) 0.029(2) Uani 1 1 d . .
H3 H 0.289419 1.024123 0.687308 0.035 Uiso 1 1 calc R U
C4 C 0.2661(14) 1.0427(7) 0.5473(6) 0.036(3) Uani 1 1 d . .
H4 H 0.264212 1.110805 0.541162 0.043 Uiso 1 1 calc R U
C5 C 0.2560(14) 0.9969(6) 0.4700(7) 0.034(2) Uani 1 1 d . .
H5 H 0.246455 1.033480 0.411534 0.041 Uiso 1 1 calc R U
C6 C 0.2599(13) 0.8966(6) 0.4768(6) 0.028(2) Uani 1 1 d . .
H6 H 0.255912 0.863929 0.423462 0.034 Uiso 1 1 calc R U
C7 C 0.2695(13) 0.8474(6) 0.5629(6) 0.023(2) Uani 1 1 d . .
C8 C 0.2663(12) 0.7438(6) 0.5950(6) 0.020(2) Uani 1 1 d . .
C9 C 0.2618(12) 0.6693(6) 0.5431(6) 0.026(2) Uani 1 1 d . .
H9 H 0.266035 0.680912 0.476616 0.031 Uiso 1 1 calc R U
C10 C 0.2510(14) 0.5755(6) 0.5885(6) 0.030(2) Uani 1 1 d . .
C11 C 0.2409(13) 0.4916(6) 0.5397(6) 0.029(2) Uani 1 1 d . .
C12 C 0.2698(13) 0.4970(6) 0.4405(6) 0.029(2) Uani 1 1 d . .
H12 H 0.297878 0.556662 0.403384 0.034 Uiso 1 1 calc R U
C13 C 0.2582(13) 0.4163(6) 0.3951(6) 0.030(2) Uani 1 1 d . .
H13 H 0.277695 0.420953 0.327485 0.036 Uiso 1 1 calc R U
C14 C 0.2180(15) 0.3292(7) 0.4492(7) 0.038(3) Uani 1 1 d . .
C15 C 0.1830(17) 0.3240(7) 0.5470(7) 0.052(3) Uani 1 1 d . .
H15 H 0.148026 0.265070 0.583910 0.062 Uiso 1 1 calc R U
C16 C 0.1979(16) 0.4027(7) 0.5922(7) 0.046(3) Uani 1 1 d . .
H16 H 0.178756 0.396899 0.659797 0.056 Uiso 1 1 calc R U
C17 C 0.2289(14) 0.2482(7) 0.3101(7) 0.039(3) Uani 1 1 d . .
H17A H 0.134324 0.292755 0.288298 0.059 Uiso 1 1 calc R U
H17B H 0.215292 0.183610 0.294031 0.059 Uiso 1 1 calc R U
H17C H 0.354437 0.269185 0.278704 0.059 Uiso 1 1 calc R U
C18 C 0.4121(13) 0.7720(6) 0.2103(6) 0.025(2) Uani 1 1 d . .
C19 C 0.4854(11) 0.7081(6) 0.1345(6) 0.020(2) Uani 1 1 d . .
C20 C 0.5678(13) 0.6165(6) 0.1406(7) 0.028(2) Uani 1 1 d . .
H20 H 0.582353 0.583184 0.199793 0.033 Uiso 1 1 calc R U
C21 C 0.6293(12) 0.5752(6) 0.0530(6) 0.023(2) Uani 1 1 d . .
H21 H 0.690715 0.513104 0.052486 0.027 Uiso 1 1 calc R U
C22 C 0.6010(12) 0.6241(6) -0.0319(6) 0.027(2) Uani 1 1 d . .
H22 H 0.643707 0.594530 -0.089337 0.032 Uiso 1 1 calc R U
C23 C 0.5119(12) 0.7155(6) -0.0357(6) 0.019(2) Uani 1 1 d . .
H23 H 0.488095 0.747039 -0.093884 0.023 Uiso 1 1 calc R U
C24 C 0.4598(11) 0.7583(6) 0.0480(6) 0.019(2) Uani 1 1 d . .
C25 C 0.3712(12) 0.8505(6) 0.0697(6) 0.022(2) Uani 1 1 d . .
C26 C 0.3176(11) 0.9255(6) 0.0079(6) 0.020(2) Uani 1 1 d . .
H26 H 0.338368 0.919765 -0.058582 0.023 Uiso 1 1 calc R U
C27 C 0.2317(11) 1.0103(6) 0.0460(5) 0.0161(19) Uani 1 1 d . .
C28 C 0.1632(12) 1.0919(6) -0.0116(6) 0.019(2) Uani 1 1 d . .
C29 C 0.0864(12) 1.1758(6) 0.0296(6) 0.027(2) Uani 1 1 d . .
H29 H 0.079580 1.178427 0.095693 0.033 Uiso 1 1 calc R U
C30 C 0.0211(11) 1.2538(6) -0.0212(7) 0.027(2) Uani 1 1 d . .
H30 H -0.036168 1.308501 0.009121 0.032 Uiso 1 1 calc R U
C31 C 0.0413(12) 1.2507(6) -0.1191(6) 0.020(2) Uani 1 1 d . .
C32 C 0.1161(12) 1.1700(6) -0.1616(6) 0.024(2) Uani 1 1 d . .
H32 H 0.124269 1.169492 -0.228058 0.029 Uiso 1 1 calc R U
C33 C 0.1798(11) 1.0896(6) -0.1119(6) 0.023(2) Uani 1 1 d . .
H33 H 0.232801 1.034625 -0.143004 0.028 Uiso 1 1 calc R U
C34 C -0.0864(13) 1.4121(6) -0.1379(7) 0.035(2) Uani 1 1 d . .
H34A H -0.201928 1.400096 -0.089382 0.052 Uiso 1 1 calc R U
H34B H -0.113586 1.460241 -0.188449 0.052 Uiso 1 1 calc R U
H34C H 0.006510 1.435897 -0.108439 0.052 Uiso 1 1 calc R U
F1 F 0.0812(8) 0.6281(4) 0.8158(3) 0.0358(14) Uani 1 1 d . .
F2 F 0.3958(7) 0.6072(3) 0.7908(4) 0.0344(14) Uani 1 1 d . .
F3 F 0.4098(7) 0.9931(4) 0.2395(3) 0.0346(14) Uani 1 1 d . .
F4 F 0.1199(7) 0.9355(4) 0.2846(3) 0.0337(13) Uani 1 1 d . .
N1 N 0.2687(10) 0.7299(5) 0.6894(5) 0.0240(18) Uani 1 1 d . .
N2 N 0.3470(10) 0.8584(5) 0.1658(5) 0.0221(17) Uani 1 1 d . .
O1 O 0.2443(9) 0.5581(4) 0.6808(4) 0.0285(16) Uani 1 1 d . .
O2 O 0.2808(8) 0.8296(4) 0.8051(4) 0.0250(15) Uani 1 1 d . .
O3 O 0.2037(11) 0.2465(4) 0.4112(5) 0.051(2) Uani 1 1 d . .
O4 O 0.2094(8) 1.0209(4) 0.1357(4) 0.0236(14) Uani 1 1 d . .
O5 O 0.4034(10) 0.7553(4) 0.2955(4) 0.0391(18) Uani 1 1 d . .
O6 O -0.0139(9) 1.3250(4) -0.1780(4) 0.0313(16) Uani 1 1 d . .

loop_
_atom_site_aniso_label
_atom_site_aniso_U_11
_atom_site_aniso_U_22
_atom_site_aniso_U_33
_atom_site_aniso_U_23
_atom_site_aniso_U_13
_atom_site_aniso_U_12
B1 0.029(7) 0.030(6) 0.020(6) -0.002(5) -0.003(5) -0.004(5)
B2 0.010(5) 0.044(7) 0.010(5) -0.016(5) -0.003(4) 0.010(5)
C1 0.022(5) 0.015(5) 0.025(5) 0.000(4) -0.008(4) -0.001(4)
C2 0.026(5) 0.021(5) 0.020(5) 0.002(4) -0.006(4) -0.006(4)
C3 0.035(6) 0.024(5) 0.028(6) -0.012(4) -0.004(5) 0.011(4)
C4 0.061(8) 0.026(5) 0.019(5) -0.001(5) -0.009(5) 0.005(5)
C5 0.050(7) 0.021(5) 0.032(6) 0.000(5) -0.016(5) 0.013(5)
C6 0.043(6) 0.026(5) 0.013(5) -0.001(4) -0.005(4) -0.003(5)
C7 0.039(6) 0.019(5) 0.013(5) -0.003(4) -0.009(4) 0.001(4)
C8 0.025(5) 0.017(5) 0.015(5) 0.000(4) -0.001(4) -0.003(4)
C9 0.032(6) 0.026(5) 0.021(5) -0.002(4) -0.008(4) -0.003(4)
C10 0.047(7) 0.023(5) 0.019(5) -0.003(4) -0.006(5) 0.000(5)
C11 0.041(6) 0.026(5) 0.023(5) -0.009(4) -0.012(5) 0.002(5)
C12 0.036(6) 0.023(5) 0.026(5) -0.004(4) -0.006(5) -0.001(4)
C13 0.033(6) 0.035(6) 0.022(5) -0.008(5) -0.005(4) 0.004(5)
C14 0.052(7) 0.027(6) 0.031(6) 0.000(5) -0.010(5) 0.008(5)
C15 0.104(10) 0.019(6) 0.029(6) 0.000(5) -0.008(6) -0.007(6)
C16 0.094(10) 0.021(6) 0.023(6) -0.005(5) -0.011(6) 0.003(6)
C17 0.048(7) 0.038(6) 0.037(6) -0.009(5) -0.018(5) 0.003(5)
C18 0.031(6) 0.026(5) 0.019(5) -0.006(4) -0.005(4) 0.002(4)
C19 0.014(5) 0.027(5) 0.020(5) -0.004(4) -0.008(4) -0.001(4)
C20 0.037(6) 0.015(5) 0.037(6) 0.000(4) -0.022(5) 0.004(4)
C21 0.021(5) 0.017(5) 0.029(5) -0.005(4) -0.005(4) 0.006(4)
C22 0.027(6) 0.023(5) 0.030(5) -0.004(4) -0.006(5) -0.001(4)
C23 0.026(5) 0.015(5) 0.019(5) -0.002(4) -0.009(4) -0.001(4)
C24 0.015(5) 0.022(5) 0.018(5) -0.001(4) -0.001(4) 0.004(4)
C25 0.020(5) 0.019(5) 0.025(5) -0.002(4) -0.005(4) 0.001(4)
C26 0.020(5) 0.022(5) 0.017(5) 0.004(4) -0.008(4) -0.002(4)
C27 0.014(5) 0.021(5) 0.011(4) -0.004(4) 0.005(4) -0.004(4)
C28 0.016(5) 0.024(5) 0.019(5) -0.007(4) -0.005(4) 0.005(4)
C29 0.030(6) 0.027(5) 0.026(5) 0.003(4) -0.010(5) -0.004(4)
C30 0.012(5) 0.027(5) 0.040(6) -0.009(5) -0.001(4) 0.001(4)
C31 0.020(5) 0.014(5) 0.024(5) 0.002(4) -0.005(4) -0.001(4)
C32 0.021(5) 0.027(5) 0.025(5) 0.003(4) -0.009(4) -0.004(4)
C33 0.008(5) 0.037(6) 0.021(5) -0.010(4) 0.005(4) 0.006(4)
C34 0.027(6) 0.021(5) 0.049(6) 0.001(5) 0.002(5) 0.002(4)
F1 0.050(4) 0.033(3) 0.020(3) -0.003(2) 0.005(3) -0.011(3)
F2 0.048(4) 0.024(3) 0.034(3) 0.003(2) -0.021(3) 0.002(3)
F3 0.039(3) 0.039(3) 0.034(3) -0.016(3) -0.020(3) 0.002(3)
F4 0.034(3) 0.040(3) 0.022(3) -0.006(2) 0.000(3) 0.011(3)
N1 0.034(5) 0.020(4) 0.021(4) -0.004(3) -0.009(4) -0.005(3)
N2 0.024(4) 0.029(4) 0.016(4) 0.001(3) -0.011(3) -0.003(3)
O1 0.050(4) 0.021(3) 0.016(3) 0.000(3) -0.011(3) -0.004(3)
O2 0.038(4) 0.021(3) 0.015(3) -0.002(3) -0.004(3) -0.002(3)
O3 0.105(7) 0.014(4) 0.036(4) -0.012(3) -0.018(4) 0.007(4)
O4 0.029(4) 0.019(3) 0.024(4) -0.004(3) -0.010(3) 0.005(3)
O5 0.060(5) 0.036(4) 0.019(4) -0.004(3) -0.011(3) 0.020(3)
O6 0.037(4) 0.019(3) 0.034(4) 0.001(3) -0.004(3) 0.006(3)

loop_
_atom_type_symbol
_atom_type_description
_atom_type_scat_dispersion_real
_atom_type_scat_dispersion_imag
_atom_type_scat_source
C C 0.0033 0.0016 'International Tables Vol C Tables 4.2.6.8 and 6.1.1.4'
H H 0.0000 0.0000 'International Tables Vol C Tables 4.2.6.8 and 6.1.1.4'
B B 0.0013 0.0007 'International Tables Vol C Tables 4.2.6.8 and 6.1.1.4'
N N 0.0061 0.0033 'International Tables Vol C Tables 4.2.6.8 and 6.1.1.4'
O O 0.0106 0.0060 'International Tables Vol C Tables 4.2.6.8 and 6.1.1.4'
F F 0.0171 0.0103 'International Tables Vol C Tables 4.2.6.8 and 6.1.1.4'

loop_
_geom_angle_atom_site_label_1
_geom_angle_atom_site_label_2
_geom_angle_atom_site_label_3
_geom_angle
F2 B1 F1 110.1(8)
F2 B1 O1 107.7(8)
F1 B1 O1 107.2(8)
F2 B1 N1 111.7(8)
F1 B1 N1 112.2(8)
O1 B1 N1 107.7(7)
F3 B2 F4 111.2(7)
F3 B2 O4 107.6(8)
F4 B2 O4 107.7(7)
F3 B2 N2 111.3(7)
F4 B2 N2 110.8(8)
O4 B2 N2 108.0(6)
O2 C1 N1 123.9(7)
O2 C1 C2 130.6(8)
N1 C1 C2 105.6(7)
C3 C2 C7 120.7(8)
C3 C2 C1 130.5(8)
C7 C2 C1 108.8(7)
C2 C3 C4 117.4(8)
C5 C4 C3 121.9(9)
C4 C5 C6 120.3(8)
C7 C6 C5 117.6(8)
C6 C7 C2 122.2(8)
C6 C7 C8 131.1(8)
C2 C7 C8 106.6(7)
N1 C8 C9 122.1(7)
N1 C8 C7 109.4(7)
C9 C8 C7 128.6(7)
C8 C9 C10 119.6(8)
O1 C10 C9 121.0(8)
O1 C10 C11 115.4(8)
C9 C10 C11 123.6(8)
C12 C11 C16 117.9(8)
C12 C11 C10 121.7(8)
C16 C11 C10 120.4(8)
C13 C12 C11 120.9(9)
C14 C13 C12 119.6(8)
O3 C14 C15 116.4(9)
O3 C14 C13 123.7(8)
C15 C14 C13 119.8(9)
C14 C15 C16 120.9(10)
C15 C16 C11 120.7(9)
O5 C18 N2 124.8(8)
O5 C18 C19 128.3(8)
N2 C18 C19 106.9(7)
C20 C19 C24 123.1(8)
C20 C19 C18 129.6(8)
C24 C19 C18 107.2(7)
C19 C20 C21 115.8(8)
C22 C21 C20 120.9(7)
C21 C22 C23 122.1(8)
C24 C23 C22 117.5(8)
C23 C24 C19 120.4(7)
C23 C24 C25 132.4(7)
C19 C24 C25 107.1(7)
N2 C25 C26 121.6(7)
N2 C25 C24 109.7(7)
C26 C25 C24 128.7(8)
C25 C26 C27 118.7(8)
O4 C27 C26 121.5(7)
O4 C27 C28 115.2(7)
C26 C27 C28 123.3(7)
C29 C28 C33 118.4(8)
C29 C28 C27 120.7(7)
C33 C28 C27 120.8(7)
C30 C29 C28 122.8(8)
C29 C30 C31 117.8(8)
O6 C31 C32 115.8(7)
O6 C31 C30 123.4(7)
C32 C31 C30 120.8(8)
C31 C32 C33 122.7(8)
C32 C33 C28 117.4(8)
C8 N1 C1 109.6(7)
C8 N1 B1 123.4(7)
C1 N1 B1 126.8(7)
C25 N2 C18 109.1(7)
C25 N2 B2 122.6(7)
C18 N2 B2 128.2(7)
C10 O1 B1 126.0(7)
C14 O3 C17 119.2(7)
C27 O4 B2 127.1(6)
C31 O6 C34 118.1(7)

loop_
_geom_bond_atom_site_label_1
_geom_bond_atom_site_label_2
_geom_bond_distance
B1 F2 1.374(11)
B1 F1 1.376(11)
B1 O1 1.511(11)
B1 N1 1.528(12)
B2 F3 1.369(11)
B2 F4 1.372(11)
B2 O4 1.498(11)
B2 N2 1.536(11)
C1 O2 1.198(9)
C1 N1 1.434(10)
C1 C2 1.483(11)
C2 C3 1.375(11)
C2 C7 1.385(11)
C3 C4 1.395(12)
C4 C5 1.372(12)
C5 C6 1.399(12)
C6 C7 1.365(11)
C7 C8 1.475(11)
C8 N1 1.360(10)
C8 C9 1.364(11)
C9 C10 1.401(12)
C10 O1 1.319(10)
C10 C11 1.458(12)
C11 C12 1.395(12)
C11 C16 1.401(12)
C12 C13 1.392(12)
C13 C14 1.387(12)
C14 O3 1.362(11)
C14 C15 1.372(13)
C15 C16 1.372(13)
C17 O3 1.428(10)
C18 O5 1.216(10)
C18 N2 1.408(10)
C18 C19 1.477(11)
C19 C20 1.381(11)
C19 C24 1.406(11)
C20 C21 1.420(11)
C21 C22 1.385(11)
C22 C23 1.396(11)
C23 C24 1.376(11)
C24 C25 1.439(11)
C25 N2 1.377(10)
C25 C26 1.393(11)
C26 C27 1.413(11)
C27 O4 1.294(9)
C27 C28 1.462(11)
C28 C29 1.403(11)
C28 C33 1.433(11)
C29 C30 1.364(12)
C30 C31 1.395(12)
C31 O6 1.365(9)
C31 C32 1.370(11)
C32 C33 1.375(11)
C34 O6 1.429(10)
